data_4034213
loop_
_publ_author_name
'Shaikh, Aslam C.'
'Banerjee, Somsuvra'
'Mule, Ravindra D.'
'Bera, Saibal'
'Patil, Nitin T.'

_publ_section_title
;
 External Oxidant-Dependent Reactivity Switch in Copper-Mediated
 Intramolecular Carboamination of Alkynes: Access to a Different Class of
 Fluorescent Ionic Nitrogen-Doped Polycyclic Aromatic Hydrocarbons.
;
_journal_issue 7
_journal_name_full 'The Journal of organic chemistry'
_journal_page_first 4120
_journal_page_last 4130
_journal_paper_doi 10.1021/acs.joc.9b00120
_journal_volume 84
_journal_year 2019
_chemical_formula_moiety 'C25 H16 N O, C F3 O3 S'
_chemical_formula_sum 'C26 H16 F3 N O4 S'
_chemical_formula_weight 495.46
_space_group_crystal_system triclinic
_space_group_IT_number 2
_space_group_name_Hall '-P 1'
_space_group_name_H-M_alt 'P -1'
_atom_sites_solution_primary direct
_audit_creation_date 2017-03-21
_audit_creation_method
;
  Olex2 1.2-ac2
  (compiled 2012.03.27 svn.r2268, GUI svn.r4156)
;
_cell_angle_alpha 94.273(5)
_cell_angle_beta 97.317(5)
_cell_angle_gamma 110.250(5)
_cell_formula_units_Z 2
_cell_length_a 8.0811(5)
_cell_length_b 8.9936(5)
_cell_length_c 16.6202(11)
_cell_measurement_reflns_used 2732
_cell_measurement_temperature 298(2)
_cell_measurement_theta_max 28.7350
_cell_measurement_theta_min 3.7340
_cell_volume 1114.87(13)
_computing_cell_refinement 'CrysAlisPro 1.171.38.43d (Rigaku OD, 2015)'
_computing_data_collection 'CrysAlisPro 1.171.38.43d (Rigaku OD, 2015)'
_computing_data_reduction 'CrysAlisPro 1.171.38.43d (Rigaku OD, 2015)'
_computing_molecular_graphics
;
O. V. Dolomanov, L. J. Bourhis, R. J. Gildea, J. A. K. Howard and H. Puschmann,
OLEX2: a complete structure solution, refinement and analysis program.
J. Appl. Cryst. (2009). 42, 339-341.
;
_computing_publication_material
;
O. V. Dolomanov, L. J. Bourhis, R. J. Gildea, J. A. K. Howard and H. Puschmann,
OLEX2: a complete structure solution, refinement and analysis program.
J. Appl. Cryst. (2009). 42, 339-341.
;
_computing_structure_refinement
;
olex2.refine (L.J. Bourhis, O.V. Dolomanov, R.J. Gildea, J.A.K. Howard,
H. Puschmann, in preparation, 2011)
;
_computing_structure_solution
;
SHELXS, G.M. Sheldrick, Acta Cryst.
(2008). A64, 112-122
;
_diffrn_ambient_temperature 298(2)
_diffrn_detector 'CCD plate'
_diffrn_detector_area_resol_mean 16.1640
_diffrn_detector_type Eos
_diffrn_measured_fraction_theta_full 0.9980
_diffrn_measured_fraction_theta_max 0.8403
_diffrn_measurement_details
;
List of Runs (angles in degrees, time in seconds):

  # Type    Start    End  Width  t~exp~   \w     \q     \k     \f   Frames
--------------------------------------------------------------------------
  1  \w     20.00  49.00   1.00   13.88    --  -20.06  57.00 -90.00   29
  2  \w     -5.00  90.00   1.00   13.88    --   19.75  77.00   0.00   95
  3  \w    -42.00  51.00   1.00   13.88    --   19.75 -77.00-120.00   93
  4  \w      5.00  58.00   1.00   13.88    --   19.75  57.00 120.00   53
  5  \w    -77.00   4.00   1.00   13.88    --  -20.06 -37.00  90.00   81
  6  \w    -83.00 -52.00   1.00   13.88    --  -20.06 135.00  53.00   31
;
_diffrn_measurement_device 'four-circle diffractometer'
_diffrn_measurement_device_type 'SuperNova, Dual, Cu at zero, Eos'
_diffrn_measurement_method '\w scans'
_diffrn_orient_matrix_type 'CrysAlisPro convention (1999,Acta A55,543-557)'
_diffrn_orient_matrix_UB_11 -0.0162982000
_diffrn_orient_matrix_UB_12 0.0169087000
_diffrn_orient_matrix_UB_13 -0.0406354000
_diffrn_orient_matrix_UB_21 -0.0047998000
_diffrn_orient_matrix_UB_22 -0.0774657000
_diffrn_orient_matrix_UB_23 -0.0151738000
_diffrn_orient_matrix_UB_31 -0.0932999000
_diffrn_orient_matrix_UB_32 -0.0299407000
_diffrn_orient_matrix_UB_33 0.0006612000
_diffrn_radiation_monochromator mirror
_diffrn_radiation_probe x-ray
_diffrn_radiation_type 'Mo K\a'
_diffrn_radiation_wavelength 0.71073
_diffrn_reflns_av_R_equivalents 0.0216
_diffrn_reflns_av_unetI/netI 0.0438
_diffrn_reflns_limit_h_max 10
_diffrn_reflns_limit_h_min -10
_diffrn_reflns_limit_k_max 11
_diffrn_reflns_limit_k_min -10
_diffrn_reflns_limit_l_max 22
_diffrn_reflns_limit_l_min -21
_diffrn_reflns_number 8185
_diffrn_reflns_theta_full 29.131244
_diffrn_reflns_theta_max 29.13
_diffrn_reflns_theta_min 2.93
_diffrn_source 'micro-focus sealed X-ray tube'
_diffrn_source_type 'SuperNova (Mo) X-ray Source'
_exptl_absorpt_coefficient_mu 0.205
_exptl_absorpt_correction_T_max 0.980
_exptl_absorpt_correction_T_min 0.929
_exptl_absorpt_correction_type multi-scan
_exptl_absorpt_process_details
;
CrysAlisPro 1.171.38.43d (Rigaku Oxford Diffraction, 2015)
Empirical absorption correction using spherical harmonics,
 implemented in SCALE3 ABSPACK scaling algorithm.
;
_exptl_crystal_colour yellow
_exptl_crystal_density_diffrn 1.4759
_exptl_crystal_description niddle
_exptl_crystal_F_000 508.0
_exptl_crystal_size_max 0.4
_exptl_crystal_size_mid 0.3
_exptl_crystal_size_min 0.1
_refine_diff_density_max 0.437091
_refine_diff_density_min -0.436495
_refine_diff_density_rms 0.079264
_refine_ls_d_res_high 0.729984
_refine_ls_d_res_low 6.956122
_refine_ls_goodness_of_fit_ref 1.304370
_refine_ls_hydrogen_treatment constr
_refine_ls_matrix_type full
_refine_ls_number_constraints 32
_refine_ls_number_parameters 315
_refine_ls_number_reflns 6011
_refine_ls_number_restraints 0
_refine_ls_restrained_S_all 1.304370
_refine_ls_R_factor_all 0.086422
_refine_ls_R_factor_gt 0.062539
_refine_ls_shift/su_max 0.0403
_refine_ls_shift/su_mean 0.0075
_refine_ls_structure_factor_coef Fsqd
_refine_ls_weighting_details 'w=1/[\s^2^(Fo^2^)+(0.1P)^2^] where P=(Fo^2^+2Fc^2^)/3'
_refine_ls_weighting_scheme calc
_refine_ls_wR_factor_ref 0.220207
_reflns_Friedel_coverage 0.0
_reflns_limit_h_max 10
_reflns_limit_h_min -10
_reflns_limit_k_max 11
_reflns_limit_k_min -11
_reflns_limit_l_max 22
_reflns_limit_l_min 0
_reflns_number_gt 3650
_reflns_number_total 6011
_reflns_threshold_expression I>=2u(I)
_cod_data_source_file jo9b00120_si_002.cif
_cod_data_source_block ASLAMRB
_cod_database_code 4034213
_chemical_oxdiff_formula 'C10 H10 N10 S10 F10'
_reflns_odcompleteness_completeness 99.80
_reflns_odcompleteness_iscentric 1
_reflns_odcompleteness_theta 26.32
_oxdiff_exptl_absorpt_empirical_details
;
Empirical correction (ABSPACK) includes:
- Absorption correction using spherical harmonics
- Frame scaling
;
_oxdiff_exptl_absorpt_empirical_full_max 1.622
_oxdiff_exptl_absorpt_empirical_full_min 0.471

loop_
_space_group_symop_id
_space_group_symop_operation_xyz
1 x,y,z
2 -x,-y,-z

loop_
_atom_site_label
_atom_site_type_symbol
_atom_site_fract_x
_atom_site_fract_y
_atom_site_fract_z
_atom_site_U_iso_or_equiv
_atom_site_adp_type
_atom_site_occupancy
_atom_site_refinement_flags_posn
S0AA S 0.39996(9) 0.67949(8) 0.18679(4) 0.0453(3) Uani 1.000000 .
C0AA C 0.7163(4) 0.1821(3) 0.29841(17) 0.0457(7) Uani 1.000000 .
C1AA C 1.0871(3) 0.2157(3) 0.05033(16) 0.0393(6) Uani 1.000000 .
O2AA O 0.4474(4) 0.5780(3) 0.13167(15) 0.0857(9) Uani 1.000000 .
C4AA C 1.1450(3) 0.1681(3) 0.12521(15) 0.0375(6) Uani 1.000000 .
C5AA C 1.2327(5) 0.0099(6) 0.4537(3) 0.0824(13) Uani 1.000000 .
C6AA C 0.7291(4) 0.4019(3) 0.06085(19) 0.0523(8) Uani 1.000000 .
C7AA C 0.9581(4) 0.4544(3) 0.32822(17) 0.0458(7) Uani 1.000000 .
C8AA C 1.1030(4) -0.0046(4) 0.3150(2) 0.0577(8) Uani 1.000000 .
C9AA C 0.5043(5) 0.6608(5) 0.2861(2) 0.0673(9) Uani 1.000000 .
C1BA C 1.0957(3) 0.1474(3) 0.33058(16) 0.0426(6) Uani 1.000000 .
C2BA C 1.0481(3) 0.2100(3) 0.18618(15) 0.0363(6) Uani 1.000000 .
C3BA C 0.8917(4) 0.4842(3) 0.39263(18) 0.0504(7) Uani 1.000000 .
C5BA C 1.1592(4) 0.1940(3) -0.01910(17) 0.0479(7) Uani 1.000000 .
O7BA O 0.4778(4) 0.8440(3) 0.17855(15) 0.0755(7) Uani 1.000000 .
C8BA C 0.7264(4) 0.3963(3) 0.14429(19) 0.0490(7) Uani 1.000000 .
N N 0.9373(3) 0.2791(2) 0.14245(12) 0.0369(5) Uani 1.000000 .
C1 C 0.8366(3) 0.3301(3) 0.18620(16) 0.0394(6) Uani 1.000000 .
C2 C 0.8392(4) 0.3477(3) 0.01959(17) 0.0458(7) Uani 1.000000 .
F3 F 0.4737(5) 0.7477(5) 0.34437(14) 0.1457(14) Uani 1.000000 .
C4 C 0.9523(4) 0.2838(3) 0.06278(15) 0.0403(6) Uani 1.000000 .
C5 C 1.3413(4) 0.0750(3) 0.05913(19) 0.0532(7) Uani 1.000000 .
C6 C 1.2872(4) 0.1239(4) -0.01377(19) 0.0543(8) Uani 1.000000 .
C7 C 1.2726(4) 0.0966(3) 0.12922(17) 0.0451(7) Uani 1.000000 .
O8 O 0.2145(3) 0.6258(4) 0.19215(17) 0.0941(10) Uani 1.000000 .
C9 C 0.7389(4) 0.3642(4) 0.41857(19) 0.0597(8) Uani 1.000000 .
C10 C 0.6529(4) 0.2150(4) 0.36402(19) 0.0546(8) Uani 1.000000 .
C11 C 1.0207(3) 0.2157(3) 0.26436(15) 0.0377(6) Uani 1.000000 .
C12 C 1.1719(5) -0.0713(4) 0.3775(3) 0.0744(11) Uani 1.000000 .
F13 F 0.4525(5) 0.5135(4) 0.30177(19) 0.1429(13) Uani 1.000000 .
O14 O 0.6905(4) 0.3881(4) 0.48278(17) 0.1074(12) Uani 1.000000 .
C15 C 1.2292(6) 0.1601(6) 0.4693(2) 0.0827(12) Uani 1.000000 .
C16 C 0.8807(3) 0.2978(3) 0.27306(15) 0.0400(6) Uani 1.000000 .
C17 C 1.1611(5) 0.2305(4) 0.40824(18) 0.0639(9) Uani 1.000000 .
F1 F 0.6781(3) 0.7057(4) 0.29215(16) 0.1138(10) Uani 1.000000 .
H17 H 1.1594(5) 0.3328(4) 0.41949(18) 0.0767(11) Uiso 1.000000 R
H15 H 1.2731(6) 0.2159(6) 0.5215(2) 0.0993(15) Uiso 1.000000 R
H5AA H 1.2767(5) -0.0365(6) 0.4954(3) 0.0989(15) Uiso 1.000000 R
H12 H 1.1764(5) -0.1727(4) 0.3670(3) 0.0893(13) Uiso 1.000000 R
H8AA H 1.0618(4) -0.0612(4) 0.2629(2) 0.0692(10) Uiso 1.000000 R
H7 H 1.3107(4) 0.0642(3) 0.17775(17) 0.0541(8) Uiso 1.000000 R
H5 H 1.4261(4) 0.0265(3) 0.06080(19) 0.0638(9) Uiso 1.000000 R
H6 H 1.3377(4) 0.1094(4) -0.05957(19) 0.0652(9) Uiso 1.000000 R
H5BA H 1.1223(4) 0.2258(3) -0.06806(17) 0.0575(8) Uiso 1.000000 R
H2 H 0.8378(4) 0.3537(3) -0.03609(17) 0.0549(8) Uiso 1.000000 R
H6AA H 0.6535(4) 0.4441(3) 0.03171(19) 0.0627(9) Uiso 1.000000 R
H8BA H 0.6528(4) 0.4358(3) 0.17081(19) 0.0588(9) Uiso 1.000000 R
H0AA H 0.6574(4) 0.0837(3) 0.26650(17) 0.0548(8) Uiso 1.000000 R
H7AA H 1.0578(4) 0.5336(3) 0.31590(17) 0.0549(8) Uiso 1.000000 R
H3BA H 0.9429(4) 0.5848(3) 0.42306(18) 0.0605(9) Uiso 1.000000 R
H10 H 0.5494(4) 0.1400(4) 0.37589(19) 0.0655(9) Uiso 1.000000 R

loop_
_atom_site_aniso_label
_atom_site_aniso_U_11
_atom_site_aniso_U_22
_atom_site_aniso_U_33
_atom_site_aniso_U_12
_atom_site_aniso_U_13
_atom_site_aniso_U_23
S0AA 0.0486(4) 0.0480(5) 0.0379(4) 0.0180(3) -0.0004(3) 0.0071(3)
C0AA 0.0418(15) 0.0396(15) 0.0486(16) 0.0089(12) -0.0000(12) 0.0031(11)
C1AA 0.0417(13) 0.0330(13) 0.0387(13) 0.0096(11) 0.0022(11) 0.0026(10)
O2AA 0.129(2) 0.0906(19) 0.0547(15) 0.0710(18) -0.0032(14) -0.0095(12)
C4AA 0.0400(13) 0.0346(13) 0.0342(13) 0.0107(10) 0.0031(10) 0.0010(10)
C5AA 0.067(2) 0.121(4) 0.075(3) 0.043(2) 0.0148(19) 0.056(3)
C6AA 0.0495(16) 0.0437(16) 0.0587(18) 0.0152(13) -0.0077(14) 0.0123(13)
C7AA 0.0440(15) 0.0388(15) 0.0480(16) 0.0078(12) 0.0071(12) 0.0015(12)
C8AA 0.0621(19) 0.0482(18) 0.0588(19) 0.0168(15) 0.0025(15) 0.0109(14)
C9AA 0.065(2) 0.087(3) 0.0495(19) 0.0308(19) -0.0031(16) 0.0136(18)
C1BA 0.0392(14) 0.0513(16) 0.0375(14) 0.0156(12) 0.0049(11) 0.0127(11)
C2BA 0.0387(13) 0.0351(13) 0.0337(12) 0.0136(10) 0.0000(10) 0.0040(10)
C3BA 0.0484(16) 0.0494(17) 0.0490(17) 0.0163(13) 0.0034(13) -0.0076(13)
C5BA 0.0566(17) 0.0419(15) 0.0378(14) 0.0073(13) 0.0111(12) 0.0050(11)
O7BA 0.0970(19) 0.0503(14) 0.0725(16) 0.0213(13) 0.0009(13) 0.0147(11)
C8BA 0.0438(15) 0.0421(16) 0.0624(19) 0.0198(12) 0.0024(13) 0.0041(13)
N 0.0399(11) 0.0358(11) 0.0355(11) 0.0157(9) 0.0019(9) 0.0040(8)
C1 0.0400(14) 0.0346(14) 0.0417(14) 0.0124(11) 0.0034(11) 0.0037(10)
C2 0.0509(16) 0.0406(15) 0.0392(14) 0.0115(12) -0.0037(12) 0.0077(11)
F3 0.184(3) 0.255(4) 0.0397(13) 0.146(3) -0.0061(15) -0.0120(18)
C4 0.0455(14) 0.0344(14) 0.0329(13) 0.0071(11) -0.0016(10) 0.0042(10)
C5 0.0485(17) 0.0491(17) 0.0623(19) 0.0167(14) 0.0158(14) 0.0023(14)
C6 0.0581(18) 0.0489(17) 0.0512(17) 0.0105(14) 0.0200(14) 0.0010(13)
C7 0.0426(14) 0.0447(16) 0.0472(16) 0.0166(12) 0.0037(12) 0.0038(12)
O8 0.0443(13) 0.148(3) 0.0791(18) 0.0188(15) 0.0011(12) 0.0385(17)
C9 0.0548(18) 0.075(2) 0.0451(17) 0.0198(16) 0.0100(14) -0.0024(15)
C10 0.0411(15) 0.062(2) 0.0540(18) 0.0091(14) 0.0083(13) 0.0128(14)
C11 0.0390(13) 0.0355(13) 0.0347(13) 0.0105(11) 0.0011(10) 0.0029(10)
C12 0.073(2) 0.061(2) 0.096(3) 0.0257(19) 0.014(2) 0.039(2)
F13 0.154(3) 0.125(2) 0.130(2) 0.026(2) -0.0219(19) 0.088(2)
O14 0.096(2) 0.137(3) 0.0647(18) 0.0090(19) 0.0416(16) -0.0214(17)
C15 0.085(3) 0.134(4) 0.0405(19) 0.056(3) -0.0018(17) 0.018(2)
C16 0.0427(14) 0.0396(14) 0.0365(14) 0.0143(11) 0.0054(11) 0.0018(10)
C17 0.075(2) 0.085(2) 0.0387(16) 0.0414(19) -0.0034(15) 0.0055(15)
F1 0.0640(14) 0.169(3) 0.1017(19) 0.0470(16) -0.0247(13) 0.0141(17)

loop_
_atom_type_symbol
_atom_type_scat_dispersion_real
_atom_type_scat_dispersion_imag
_atom_type_scat_source
_atom_type_scat_dispersion_source
C 0.00347 0.00161 'International Tables Volume C Table 6.1.1.4 (pp. 500-502)' 'Henke, Gullikson and Davis, At. Data and Nucl. Data Tables, 1993, 54, 2'
F 0.01794 0.01033 'International Tables Volume C Table 6.1.1.4 (pp. 500-502)' 'Henke, Gullikson and Davis, At. Data and Nucl. Data Tables, 1993, 54, 2'
H 0.00000 0.00000 'International Tables Volume C Table 6.1.1.4 (pp. 500-502)' 'Henke, Gullikson and Davis, At. Data and Nucl. Data Tables, 1993, 54, 2'
O 0.01158 0.00611 'International Tables Volume C Table 6.1.1.4 (pp. 500-502)' 'Henke, Gullikson and Davis, At. Data and Nucl. Data Tables, 1993, 54, 2'
N 0.00653 0.00323 'International Tables Volume C Table 6.1.1.4 (pp. 500-502)' 'Henke, Gullikson and Davis, At. Data and Nucl. Data Tables, 1993, 54, 2'
S 0.12424 0.12443 'International Tables Volume C Table 6.1.1.4 (pp. 500-502)' 'Henke, Gullikson and Davis, At. Data and Nucl. Data Tables, 1993, 54, 2'

loop_
_geom_angle_atom_site_label_1
_geom_angle_atom_site_label_2
_geom_angle_atom_site_label_3
_geom_angle
C9AA S0AA O2AA 104.17(17)
O7BA S0AA O2AA 113.66(17)
O7BA S0AA C9AA 104.53(16)
O8 S0AA O2AA 114.2(2)
O8 S0AA C9AA 103.88(16)
O8 S0AA O7BA 114.73(19)
C16 C0AA C10 122.6(2)
H0AA C0AA C10 118.71(17)
H0AA C0AA C16 118.71(14)
C5BA C1AA C4AA 120.6(3)
C4 C1AA C4AA 108.8(2)
C4 C1AA C5BA 130.6(3)
C2BA C4AA C1AA 107.3(2)
C7 C4AA C1AA 120.2(2)
C7 C4AA C2BA 132.5(2)
C15 C5AA C12 120.0(3)
H5AA C5AA C12 120.0(2)
H5AA C5AA C15 120.0(2)
C2 C6AA C8BA 122.9(3)
H6AA C6AA C8BA 118.55(18)
H6AA C6AA C2 118.55(16)
C16 C7AA C3BA 123.1(3)
H7AA C7AA C3BA 118.47(17)
H7AA C7AA C16 118.47(15)
C12 C8AA C1BA 119.9(3)
H8AA C8AA C1BA 120.05(17)
H8AA C8AA C12 120.0(2)
F3 C9AA S0AA 112.1(3)
F13 C9AA S0AA 112.3(3)
F13 C9AA F3 108.6(4)
F1 C9AA S0AA 112.2(3)
F1 C9AA F3 106.6(3)
F1 C9AA F13 104.7(3)
C11 C1BA C8AA 119.4(3)
C17 C1BA C8AA 119.0(3)
C17 C1BA C11 121.6(3)
N C2BA C4AA 104.0(2)
C11 C2BA C4AA 148.2(2)
C11 C2BA N 107.8(2)
C9 C3BA C7AA 122.3(3)
H3BA C3BA C7AA 118.87(17)
H3BA C3BA C9 118.87(17)
C6 C5BA C1AA 118.4(3)
H5BA C5BA C1AA 120.78(17)
H5BA C5BA C6 120.78(17)
C1 C8BA C6AA 117.8(3)
H8BA C8BA C6AA 121.11(18)
H8BA C8BA C1 121.11(18)
C1 N C2BA 115.2(2)
C4 N C2BA 114.5(2)
C4 N C1 130.2(2)
N C1 C8BA 116.0(3)
C16 C1 C8BA 137.5(3)
C16 C1 N 106.5(2)
C4 C2 C6AA 118.8(3)
H2 C2 C6AA 120.58(16)
H2 C2 C4 120.58(18)
N C4 C1AA 105.3(2)
C2 C4 C1AA 140.4(3)
C2 C4 N 114.2(3)
C7 C5 C6 121.8(3)
H5 C5 C6 119.12(19)
H5 C5 C7 119.12(18)
C5 C6 C5BA 120.9(3)
H6 C6 C5BA 119.57(17)
H6 C6 C5 119.57(19)
C5 C7 C4AA 118.2(3)
H7 C7 C4AA 120.90(16)
H7 C7 C5 120.90(18)
C10 C9 C3BA 116.3(3)
O14 C9 C3BA 121.3(3)
O14 C9 C10 122.4(3)
C9 C10 C0AA 122.5(3)
H10 C10 C0AA 118.77(17)
H10 C10 C9 118.77(18)
C2BA C11 C1BA 127.2(3)
C16 C11 C1BA 124.0(2)
C16 C11 C2BA 108.6(2)
C8AA C12 C5AA 120.6(4)
H12 C12 C5AA 119.7(2)
H12 C12 C8AA 119.7(2)
C17 C15 C5AA 121.0(4)
H15 C15 C5AA 119.5(2)
H15 C15 C17 119.5(2)
C7AA C16 C0AA 113.0(2)
C1 C16 C0AA 109.9(2)
C1 C16 C7AA 108.9(2)
C11 C16 C0AA 109.8(2)
C11 C16 C7AA 112.8(2)
C11 C16 C1 101.9(2)
C15 C17 C1BA 119.5(4)
H17 C17 C1BA 120.24(19)
H17 C17 C15 120.2(2)

loop_
_geom_bond_atom_site_label_1
_geom_bond_atom_site_label_2
_geom_bond_distance
S0AA O2AA 1.424(2)
S0AA C9AA 1.802(3)
S0AA O7BA 1.418(2)
S0AA O8 1.423(2)
C0AA C10 1.319(4)
C0AA C16 1.509(4)
C0AA H0AA 0.9300
C1AA C4AA 1.422(3)
C1AA C5BA 1.388(4)
C1AA C4 1.451(4)
C4AA C2BA 1.460(4)
C4AA C7 1.388(4)
C5AA C12 1.355(6)
C5AA C15 1.366(6)
C5AA H5AA 0.9300
C6AA C8BA 1.394(4)
C6AA C2 1.380(4)
C6AA H6AA 0.9300
C7AA C3BA 1.307(4)
C7AA C16 1.506(4)
C7AA H7AA 0.9300
C8AA C1BA 1.396(4)
C8AA C12 1.387(5)
C8AA H8AA 0.9300
C9AA F3 1.301(4)
C9AA F13 1.302(4)
C9AA F1 1.309(4)
C1BA C11 1.464(3)
C1BA C17 1.383(4)
C2BA N 1.415(3)
C2BA C11 1.346(4)
C3BA C9 1.469(4)
C3BA H3BA 0.9300
C5BA C6 1.382(4)
C5BA H5BA 0.9300
C8BA C1 1.380(4)
C8BA H8BA 0.9300
N C1 1.327(3)
N C4 1.347(3)
C1 C16 1.516(4)
C2 C4 1.392(4)
C2 H2 0.9300
C5 C6 1.389(4)
C5 C7 1.382(4)
C5 H5 0.9300
C6 H6 0.9300
C7 H7 0.9300
C9 C10 1.456(4)
C9 O14 1.211(4)
C10 H10 0.9300
C11 C16 1.565(4)
C12 H12 0.9300
C15 C17 1.389(5)
C15 H15 0.9300
C17 H17 0.9300
